data_4337921
loop_
_publ_author_name
'Kiernicki, John J.'
'Newell, Brian S.'
'Matson, Ellen M.'
'Anderson, Nickolas H.'
'Fanwick, Phillip E.'
'Shores, Matthew P.'
'Bart, Suzanne C.'

_publ_section_title
;
 Multielectron C-O Bond Activation Mediated by a Family of Reduced Uranium
 Complexes.
;
_journal_issue 7
_journal_name_full 'Inorganic chemistry'
_journal_page_first 3730
_journal_paper_doi 10.1021/ic500012x
_journal_volume 53
_journal_year 2014
_chemical_absolute_configuration unk
_chemical_formula_moiety 'C37 H46 I1 N3 U1'
_chemical_formula_sum 'C37 H46 I N3 U'
_chemical_formula_weight 897.70
_chemical_name_systematic
;
 ?
;
_space_group_crystal_system orthorhombic
_space_group_IT_number 33
_space_group_name_Hall 'P 2c -2n'
_space_group_name_H-M_alt 'P n a 21'
_symmetry_space_group_name_Hall 'P 2c -2n'
_symmetry_space_group_name_H-M 'P n a 21'
_atom_sites_solution_hydrogens geom
_atom_sites_solution_primary iterative
_atom_sites_solution_secondary difmap
_audit_creation_method SHELXL-2013
_cell_angle_alpha 90
_cell_angle_beta 90
_cell_angle_gamma 90
_cell_formula_units_Z 4
_cell_length_a 26.9579(7)
_cell_length_b 12.3690(3)
_cell_length_c 11.8789(2)
_cell_measurement_reflns_used 21292
_cell_measurement_temperature 200(2)
_cell_measurement_theta_max 29.022
_cell_measurement_theta_min 2.235
_cell_volume 3960.93(16)
_computing_cell_refinement 'HKL2000 (Otwinowski & Minor, 1997)'
_computing_data_collection 'Nonius Collect (Nonius, 1998)'
_computing_data_reduction 'HKL2000 (Otwinowski & Minor, 1997)'
_computing_publication_material 'local programs'
_computing_structure_refinement 'SHELXL-2013 (Sheldrick, 2013)'
_computing_structure_solution 'SHELXT (Sheldrick)'
_diffrn_ambient_temperature 200(2)
_diffrn_measured_fraction_theta_full 0.999
_diffrn_measured_fraction_theta_max 0.891
_diffrn_measurement_device_type 'Nonius KappaCCD'
_diffrn_measurement_method '\w and \f'
_diffrn_radiation_type MoK\a
_diffrn_radiation_wavelength 0.71073
_diffrn_reflns_av_R_equivalents 0.077
_diffrn_reflns_av_unetI/netI 0.1004
_diffrn_reflns_Laue_measured_fraction_max 0.891
_diffrn_reflns_limit_h_max 35
_diffrn_reflns_limit_h_min -25
_diffrn_reflns_limit_k_max 15
_diffrn_reflns_limit_k_min -15
_diffrn_reflns_limit_l_max 16
_diffrn_reflns_limit_l_min -12
_diffrn_reflns_number 21292
_diffrn_reflns_point_group_measured_fraction_full 0.895
_diffrn_reflns_point_group_measured_fraction_max 0.738
_diffrn_reflns_theta_full 25.242
_diffrn_reflns_theta_max 29.022
_diffrn_reflns_theta_min 2.235
_diffrn_source 'fine focus tube'
_exptl_absorpt_coefficient_mu 4.902
_exptl_absorpt_correction_T_max 0.676
_exptl_absorpt_correction_T_min 0.069
_exptl_absorpt_correction_type multi-scan
_exptl_absorpt_process_details 'SCALEPACK (Otwinowski & Minor, 1997)'
_exptl_crystal_colour brown
_exptl_crystal_density_diffrn 1.505
_exptl_crystal_description plate
_exptl_crystal_F_000 1736
_exptl_crystal_size_max 0.500
_exptl_crystal_size_mid 0.200
_exptl_crystal_size_min 0.080
_refine_diff_density_max 1.596
_refine_diff_density_min -1.837
_refine_diff_density_rms 0.132
_refine_ls_abs_structure_details
;
 Flack x determined using 1607 quotients [(I+)-(I-)]/[(I+)+(I-)]
 (Parsons and Flack (2004), Acta Cryst. A60, s61).
;
_refine_ls_abs_structure_Flack 0.079(7)
_refine_ls_extinction_method none
_refine_ls_goodness_of_fit_ref 1.014
_refine_ls_hydrogen_treatment constr
_refine_ls_matrix_type full
_refine_ls_number_parameters 392
_refine_ls_number_reflns 7807
_refine_ls_number_restraints 166
_refine_ls_restrained_S_all 1.007
_refine_ls_R_factor_all 0.0832
_refine_ls_R_factor_gt 0.0398
_refine_ls_shift/su_max 0.065
_refine_ls_shift/su_mean 0.001
_refine_ls_structure_factor_coef Fsqd
_refine_ls_weighting_details 'w=1/[\s^2^(Fo^2^)+(0.0055P)^2^] where P=(Fo^2^+2Fc^2^)/3'
_refine_ls_weighting_scheme calc
_refine_ls_wR_factor_gt 0.0615
_refine_ls_wR_factor_ref 0.0676
_reflns_Friedel_coverage 0.584
_reflns_Friedel_fraction_full 0.778
_reflns_Friedel_fraction_max 0.570
_reflns_number_gt 4886
_reflns_number_total 7807
_reflns_threshold_expression 'I > 2\s(I)'
_cod_data_source_file ic500012x_si_001.cif
_cod_data_source_block JK575
_cod_depositor_comments 'Adding full bibliography for 4337916--4337924.cif.'
_cod_database_code 4337921
_shelx_space_group_comment
;
The symmetry employed for this shelxl refinement is uniquely defined
by the following loop, which should always be used as a source of
symmetry information in preference to the above space-group names.
They are only intended as comments.
;
_shelx_estimated_absorpt_t_min 0.193
_shelx_estimated_absorpt_t_max 0.695
_shelxl_version_number 2013-4

loop_
_space_group_symop_operation_xyz
'x, y, z'
'-x, -y, z+1/2'
'x+1/2, -y+1/2, z'
'-x+1/2, y+1/2, z+1/2'

loop_
_atom_site_label
_atom_site_type_symbol
_atom_site_fract_x
_atom_site_fract_y
_atom_site_fract_z
_atom_site_U_iso_or_equiv
_atom_site_adp_type
_atom_site_occupancy
_atom_site_site_symmetry_order
_atom_site_calc_flag
_atom_site_refinement_flags_posn
_atom_site_refinement_flags_adp
U1 U 1.17446(2) 0.49206(3) 0.99802(5) 0.03337(10) Uani 1 1 d . U
I1 I 1.20088(3) 0.26224(6) 1.08534(8) 0.0635(2) Uani 1 1 d . U
N1 N 1.1352(3) 0.5417(7) 1.1475(7) 0.038(2) Uani 1 1 d . U
N2 N 1.1988(3) 0.6703(6) 1.0333(5) 0.0344(18) Uani 1 1 d . U
N3 N 1.2737(3) 0.5503(6) 0.9783(6) 0.0356(19) Uani 1 1 d . U
C1 C 1.0681(4) 0.6881(9) 1.1387(9) 0.052(3) Uani 1 1 d . U
H1A H 1.0656 0.7659 1.1240 0.078 Uiso 1 1 calc R U
H1B H 1.0599 0.6738 1.2177 0.078 Uiso 1 1 calc R U
H1C H 1.0449 0.6492 1.0899 0.078 Uiso 1 1 calc R U
C2 C 1.1203(4) 0.6504(8) 1.1151(8) 0.040(2) Uani 1 1 d . U
C3 C 1.1532(4) 0.7157(8) 1.0567(8) 0.038(2) Uani 1 1 d . U
C4 C 1.1467(4) 0.8310(7) 1.0179(9) 0.051(3) Uani 1 1 d . U
H4 H 1.1148 0.8633 1.0222 0.061 Uiso 1 1 calc R U
C5 C 1.1850(4) 0.8900(8) 0.9773(8) 0.043(3) Uani 1 1 d . U
H5 H 1.1807 0.9636 0.9567 0.051 Uiso 1 1 calc R U
C6 C 1.2304(4) 0.8404(7) 0.9665(8) 0.048(3) Uani 1 1 d . U
H6 H 1.2583 0.8823 0.9440 0.057 Uiso 1 1 calc R U
C7 C 1.2370(4) 0.7279(7) 0.9883(9) 0.036(2) Uani 1 1 d . U
C8 C 1.2819(4) 0.6579(7) 0.9748(7) 0.036(2) Uani 1 1 d . U
C9 C 1.3297(4) 0.7171(8) 0.9576(9) 0.057(3) Uani 1 1 d . U
H9A H 1.3571 0.6651 0.9544 0.085 Uiso 1 1 calc R U
H9B H 1.3351 0.7672 1.0204 0.085 Uiso 1 1 calc R U
H9C H 1.3282 0.7578 0.8869 0.085 Uiso 1 1 calc R U
C10 C 1.1225(4) 0.5057(8) 1.2557(7) 0.037(2) Uani 1 1 d . U
C11 C 1.0834(4) 0.4279(8) 1.2684(8) 0.038(3) Uani 1 1 d . U
C12 C 1.0703(4) 0.3990(9) 1.3754(8) 0.047(3) Uani 1 1 d . U
H12 H 1.0450 0.3466 1.3870 0.057 Uiso 1 1 calc R U
C13 C 1.0931(5) 0.4447(8) 1.4645(7) 0.042(3) Uani 1 1 d . U
C14 C 1.1320(4) 0.5194(7) 1.4474(7) 0.042(3) Uani 1 1 d . U
H14 H 1.1486 0.5486 1.5112 0.051 Uiso 1 1 calc R U
C15 C 1.1468(4) 0.5512(7) 1.3427(8) 0.038(2) Uani 1 1 d . U
C16 C 1.3163(4) 0.4790(7) 0.9760(7) 0.036(3) Uani 1 1 d . U
C17 C 1.3408(5) 0.4517(9) 0.8808(8) 0.045(3) Uani 1 1 d . U
C18 C 1.3836(5) 0.3819(9) 0.8885(11) 0.054(3) Uani 1 1 d . U
H18 H 1.4015 0.3679 0.8212 0.064 Uiso 1 1 calc R U
C19 C 1.3996(4) 0.3362(7) 0.9821(11) 0.049(3) Uani 1 1 d . U
C20 C 1.3758(4) 0.3636(8) 1.0747(11) 0.048(3) Uani 1 1 d . U
H20 H 1.3867 0.3353 1.1448 0.058 Uiso 1 1 calc R U
C21 C 1.3334(4) 0.4360(9) 1.0726(9) 0.040(3) Uani 1 1 d . U
C22 C 1.1166(4) 0.5503(9) 0.8285(9) 0.043(2) Uani 1 1 d . U
C23 C 1.0959(5) 0.4468(9) 0.8628(9) 0.049(2) Uani 1 1 d . U
C24 C 1.1293(5) 0.3623(9) 0.8389(8) 0.048(3) Uani 1 1 d . U
C25 C 1.1723(4) 0.4104(9) 0.7889(8) 0.044(2) Uani 1 1 d . U
C26 C 1.1633(4) 0.5329(8) 0.7842(8) 0.044(2) Uani 1 1 d . U
C11A C 1.0567(4) 0.3746(9) 1.1730(8) 0.058(3) Uani 1 1 d . U
H11A H 1.0339 0.4264 1.1381 0.087 Uiso 1 1 calc R U
H11B H 1.0379 0.3125 1.2014 0.087 Uiso 1 1 calc R U
H11C H 1.0808 0.3498 1.1170 0.087 Uiso 1 1 calc R U
C13A C 1.0750(4) 0.4163(9) 1.5781(9) 0.065(4) Uani 1 1 d . U
H13A H 1.0698 0.3381 1.5826 0.098 Uiso 1 1 calc R U
H13B H 1.0437 0.4539 1.5927 0.098 Uiso 1 1 calc R U
H13C H 1.0997 0.4382 1.6343 0.098 Uiso 1 1 calc R U
C15A C 1.1908(4) 0.6290(9) 1.3272(9) 0.060(4) Uani 1 1 d . U
H15A H 1.2179 0.5913 1.2889 0.090 Uiso 1 1 calc R U
H15B H 1.2022 0.6542 1.4011 0.090 Uiso 1 1 calc R U
H15C H 1.1803 0.6912 1.2819 0.090 Uiso 1 1 calc R U
C17A C 1.3285(5) 0.5044(10) 0.7723(9) 0.079(5) Uani 1 1 d . U
H17A H 1.2997 0.5517 0.7824 0.119 Uiso 1 1 calc R U
H17B H 1.3208 0.4490 0.7160 0.119 Uiso 1 1 calc R U
H17C H 1.3569 0.5474 0.7467 0.119 Uiso 1 1 calc R U
C19A C 1.4450(4) 0.2619(7) 0.9887(12) 0.077(4) Uani 1 1 d . U
H19A H 1.4716 0.2914 0.9419 0.116 Uiso 1 1 calc R U
H19B H 1.4360 0.1897 0.9615 0.116 Uiso 1 1 calc R U
H19C H 1.4562 0.2571 1.0669 0.116 Uiso 1 1 calc R U
C21A C 1.3097(5) 0.4679(10) 1.1803(9) 0.061(4) Uani 1 1 d . U
H21A H 1.3068 0.5468 1.1836 0.091 Uiso 1 1 calc R U
H21B H 1.3300 0.4425 1.2434 0.091 Uiso 1 1 calc R U
H21C H 1.2766 0.4355 1.1850 0.091 Uiso 1 1 calc R U
C22A C 1.0895(5) 0.6623(9) 0.8253(8) 0.054(3) Uani 1 1 d . U
H22A H 1.1139 0.7204 0.8350 0.081 Uiso 1 1 calc R U
H22B H 1.0650 0.6657 0.8861 0.081 Uiso 1 1 calc R U
H22C H 1.0727 0.6710 0.7527 0.081 Uiso 1 1 calc R U
C23A C 1.0431(4) 0.4303(11) 0.8985(10) 0.077(4) Uani 1 1 d . U
H23A H 1.0213 0.4364 0.8328 0.115 Uiso 1 1 calc R U
H23B H 1.0341 0.4854 0.9541 0.115 Uiso 1 1 calc R U
H23C H 1.0395 0.3583 0.9319 0.115 Uiso 1 1 calc R U
C24A C 1.1201(5) 0.2372(9) 0.8438(10) 0.092(5) Uani 1 1 d . U
H24A H 1.0961 0.2210 0.9035 0.138 Uiso 1 1 calc R U
H24B H 1.1514 0.2001 0.8597 0.138 Uiso 1 1 calc R U
H24C H 1.1070 0.2124 0.7714 0.138 Uiso 1 1 calc R U
C25A C 1.2177(5) 0.3490(11) 0.7497(9) 0.085(5) Uani 1 1 d . U
H25A H 1.2396 0.3351 0.8140 0.127 Uiso 1 1 calc R U
H25B H 1.2355 0.3919 0.6933 0.127 Uiso 1 1 calc R U
H25C H 1.2075 0.2800 0.7163 0.127 Uiso 1 1 calc R U
C26A C 1.1954(5) 0.6189(9) 0.7316(9) 0.059(4) Uani 1 1 d . U
H26A H 1.1771 0.6543 0.6706 0.088 Uiso 1 1 calc R U
H26B H 1.2256 0.5856 0.7012 0.088 Uiso 1 1 calc R U
H26C H 1.2044 0.6726 0.7887 0.088 Uiso 1 1 calc R U

loop_
_atom_site_aniso_label
_atom_site_aniso_U_11
_atom_site_aniso_U_22
_atom_site_aniso_U_33
_atom_site_aniso_U_23
_atom_site_aniso_U_13
_atom_site_aniso_U_12
U1 0.03308(19) 0.03692(17) 0.03011(14) 0.0045(3) -0.0005(3) 0.0001(2)
I1 0.0678(6) 0.0520(5) 0.0708(5) 0.0236(5) -0.0141(6) 0.0026(4)
N1 0.029(6) 0.057(5) 0.028(4) 0.000(4) 0.009(4) -0.014(4)
N2 0.030(5) 0.052(4) 0.021(4) 0.009(3) 0.003(3) -0.003(4)
N3 0.033(4) 0.054(4) 0.020(5) 0.006(4) 0.004(3) 0.004(3)
C1 0.032(7) 0.062(7) 0.062(8) -0.004(6) 0.004(6) 0.001(5)
C2 0.030(6) 0.059(5) 0.032(6) 0.002(4) -0.006(5) 0.001(5)
C3 0.024(6) 0.047(4) 0.042(6) 0.001(4) -0.011(5) 0.011(4)
C4 0.058(8) 0.052(5) 0.043(8) -0.002(5) -0.002(7) 0.010(5)
C5 0.058(8) 0.044(5) 0.027(7) -0.001(5) -0.010(5) 0.003(5)
C6 0.060(8) 0.043(5) 0.040(7) -0.001(5) -0.002(6) -0.008(5)
C7 0.034(6) 0.049(5) 0.026(5) 0.016(6) -0.003(5) -0.005(4)
C8 0.036(6) 0.049(5) 0.022(6) 0.002(5) -0.001(5) -0.003(4)
C9 0.041(7) 0.064(7) 0.065(8) 0.004(6) 0.019(6) -0.003(6)
C10 0.033(7) 0.048(6) 0.029(4) 0.007(5) -0.001(4) 0.004(5)
C11 0.028(8) 0.053(6) 0.031(5) 0.006(5) 0.000(5) -0.004(5)
C12 0.039(9) 0.073(8) 0.030(5) 0.002(5) 0.008(5) -0.003(6)
C13 0.044(8) 0.057(6) 0.025(5) -0.002(4) 0.005(5) 0.012(5)
C14 0.046(7) 0.055(7) 0.025(4) 0.000(5) -0.007(4) 0.010(5)
C15 0.037(7) 0.041(6) 0.036(5) -0.008(5) -0.003(5) 0.005(5)
C16 0.036(6) 0.049(5) 0.024(6) 0.004(5) -0.003(4) 0.008(4)
C17 0.050(9) 0.066(8) 0.021(5) -0.007(5) 0.000(5) 0.010(6)
C18 0.036(9) 0.073(9) 0.052(7) -0.003(6) 0.003(6) 0.009(6)
C19 0.027(7) 0.051(6) 0.069(8) -0.006(7) -0.006(6) 0.001(5)
C20 0.041(8) 0.053(7) 0.050(7) 0.022(6) -0.015(6) -0.007(5)
C21 0.046(8) 0.051(7) 0.023(5) -0.005(5) 0.000(5) -0.008(5)
C22 0.034(7) 0.063(6) 0.034(5) -0.006(5) -0.005(5) 0.005(5)
C23 0.043(6) 0.068(6) 0.035(6) -0.001(5) -0.006(5) -0.008(5)
C24 0.059(7) 0.056(5) 0.031(6) 0.002(4) -0.013(5) -0.010(5)
C25 0.036(7) 0.065(6) 0.030(5) -0.003(4) -0.008(5) 0.009(5)
C26 0.041(7) 0.067(6) 0.024(4) 0.015(4) 0.001(5) 0.006(5)
C11A 0.038(9) 0.096(9) 0.040(6) -0.006(6) -0.006(6) -0.013(7)
C13A 0.069(11) 0.102(10) 0.025(6) 0.005(7) -0.003(7) 0.004(7)
C15A 0.063(10) 0.083(9) 0.035(6) -0.003(6) -0.006(7) -0.014(6)
C17A 0.079(11) 0.130(13) 0.029(6) 0.010(7) 0.005(6) 0.029(9)
C19A 0.053(8) 0.055(6) 0.124(10) 0.009(11) -0.024(10) 0.014(5)
C21A 0.069(11) 0.089(9) 0.025(5) 0.014(6) 0.003(6) -0.009(7)
C22A 0.055(9) 0.072(7) 0.035(6) 0.009(6) -0.020(6) 0.019(6)
C23A 0.042(7) 0.139(12) 0.048(7) 0.000(8) -0.010(6) -0.032(7)
C24A 0.144(15) 0.064(6) 0.069(8) 0.017(7) -0.045(9) -0.036(7)
C25A 0.085(11) 0.134(11) 0.036(7) -0.027(7) 0.001(7) 0.051(9)
C26A 0.053(9) 0.078(8) 0.047(7) 0.021(7) 0.004(7) -0.010(7)

loop_
_atom_type_symbol
_atom_type_description
_atom_type_scat_dispersion_real
_atom_type_scat_dispersion_imag
_atom_type_scat_source
C C 0.0033 0.0016 'International Tables Vol C Tables 4.2.6.8 and 6.1.1.4'
H H 0.0000 0.0000 'International Tables Vol C Tables 4.2.6.8 and 6.1.1.4'
N N 0.0061 0.0033 'International Tables Vol C Tables 4.2.6.8 and 6.1.1.4'
I I -0.4742 1.8119 'International Tables Vol C Tables 4.2.6.8 and 6.1.1.4'
U U -9.6767 9.6646 'International Tables Vol C Tables 4.2.6.8 and 6.1.1.4'

loop_
_geom_angle_atom_site_label_1
_geom_angle_atom_site_label_2
_geom_angle_atom_site_label_3
_geom_angle
N1 U1 N2 73.8(3)
N1 U1 C26 133.7(4)
N2 U1 C26 91.4(3)
N1 U1 C22 105.0(3)
N2 U1 C22 92.6(3)
C26 U1 C22 30.5(3)
N1 U1 C25 149.2(4)
N2 U1 C25 121.8(3)
C26 U1 C25 33.7(3)
C22 U1 C25 52.1(3)
N1 U1 C23 99.4(4)
N2 U1 C23 121.2(3)
C26 U1 C23 51.2(3)
C22 U1 C23 31.4(3)
C25 U1 C23 50.1(3)
N1 U1 C24 120.8(3)
N2 U1 C24 142.5(3)
C26 U1 C24 52.8(3)
C22 U1 C24 51.5(3)
C25 U1 C24 30.4(3)
C23 U1 C24 29.8(3)
N1 U1 N3 117.9(3)
N2 U1 N3 60.1(3)
C26 U1 N3 88.8(3)
C22 U1 N3 115.6(3)
C25 U1 N3 92.3(3)
C23 U1 N3 138.9(3)
C24 U1 N3 121.1(3)
N1 U1 C2 30.6(3)
N2 U1 C2 53.1(3)
C26 U1 C2 106.7(3)
C22 U1 C2 83.1(3)
C25 U1 C2 135.2(3)
C23 U1 C2 91.8(3)
C24 U1 C2 121.0(3)
N3 U1 C2 111.2(3)
N1 U1 C3 55.6(3)
N2 U1 C3 27.8(3)
C26 U1 C3 91.5(3)
C22 U1 C3 78.9(3)
C25 U1 C3 125.1(3)
C23 U1 C3 100.6(3)
C24 U1 C3 129.0(3)
N3 U1 C3 87.9(3)
C2 U1 C3 28.0(3)
N1 U1 I1 95.6(2)
N2 U1 I1 137.60(18)
C26 U1 I1 121.9(2)
C22 U1 I1 129.6(3)
C25 U1 I1 88.3(2)
C23 U1 I1 100.8(2)
C24 U1 I1 78.4(2)
N3 U1 I1 92.55(15)
C2 U1 I1 126.2(2)
C3 U1 I1 146.58(18)
C10 N1 C2 117.9(8)
C10 N1 U1 141.6(7)
C2 N1 U1 100.4(6)
C7 N2 C3 122.7(8)
C7 N2 U1 129.4(6)
C3 N2 U1 99.8(6)
C8 N3 C16 118.0(8)
C8 N3 U1 114.6(6)
C16 N3 U1 127.3(6)
C2 C1 H1A 109.5
C2 C1 H1B 109.5
H1A C1 H1B 109.5
C2 C1 H1C 109.5
H1A C1 H1C 109.5
H1B C1 H1C 109.5
C3 C2 N1 119.6(9)
C3 C2 C1 120.6(9)
N1 C2 C1 119.6(9)
C3 C2 U1 80.0(6)
N1 C2 U1 49.0(4)
C1 C2 U1 142.4(7)
N2 C3 C2 115.7(9)
N2 C3 C4 115.3(9)
C2 C3 C4 129.0(10)
N2 C3 U1 52.3(5)
C2 C3 U1 72.0(6)
C4 C3 U1 148.0(7)
C5 C4 C3 122.0(10)
C5 C4 H4 119.0
C3 C4 H4 119.0
C4 C5 C6 118.2(10)
C4 C5 H5 120.9
C6 C5 H5 120.9
C5 C6 C7 121.9(10)
C5 C6 H6 119.1
C7 C6 H6 119.1
N2 C7 C6 119.2(9)
N2 C7 C8 110.6(8)
C6 C7 C8 130.1(9)
N3 C8 C9 128.9(9)
N3 C8 C7 115.7(8)
C9 C8 C7 115.3(8)
C8 C9 H9A 109.5
C8 C9 H9B 109.5
H9A C9 H9B 109.5
C8 C9 H9C 109.5
H9A C9 H9C 109.5
H9B C9 H9C 109.5
C15 C10 N1 116.8(9)
C15 C10 C11 123.9(9)
N1 C10 C11 119.3(9)
C12 C11 C10 117.5(9)
C12 C11 C11A 117.8(10)
C10 C11 C11A 124.7(9)
C13 C12 C11 120.2(11)
C13 C12 H12 119.9
C11 C12 H12 119.9
C12 C13 C14 120.0(9)
C12 C13 C13A 117.8(11)
C14 C13 C13A 122.1(9)
C15 C14 C13 122.4(9)
C15 C14 H14 118.8
C13 C14 H14 118.8
C10 C15 C14 115.9(10)
C10 C15 C15A 123.0(9)
C14 C15 C15A 120.9(10)
C21 C16 C17 116.6(10)
C21 C16 N3 119.7(9)
C17 C16 N3 123.7(8)
C16 C17 C18 119.1(10)
C16 C17 C17A 120.5(11)
C18 C17 C17A 119.8(10)
C19 C18 C17 124.8(11)
C19 C18 H18 117.6
C17 C18 H18 117.6
C20 C19 C18 115.7(10)
C20 C19 C19A 120.0(12)
C18 C19 C19A 124.2(13)
C19 C20 C21 121.8(11)
C19 C20 H20 119.1
C21 C20 H20 119.1
C16 C21 C20 121.8(11)
C16 C21 C21A 118.8(10)
C20 C21 C21A 119.3(11)
C26 C22 C23 108.6(10)
C26 C22 C22A 123.5(11)
C23 C22 C22A 127.4(11)
C26 C22 U1 73.1(6)
C23 C22 U1 76.9(6)
C22A C22 U1 122.3(7)
C24 C23 C22 110.5(10)
C24 C23 C23A 124.3(11)
C22 C23 C23A 124.3(11)
C24 C23 U1 76.9(7)
C22 C23 U1 71.7(6)
C23A C23 U1 126.9(7)
C23 C24 C25 107.1(10)
C23 C24 C24A 128.5(12)
C25 C24 C24A 123.6(11)
C23 C24 U1 73.3(6)
C25 C24 U1 71.7(6)
C24A C24 U1 128.1(6)
C24 C25 C25A 125.0(11)
C24 C25 C26 107.3(9)
C25A C25 C26 127.7(11)
C24 C25 U1 77.9(6)
C25A C25 U1 117.2(7)
C26 C25 U1 70.5(5)
C22 C26 C26A 124.9(11)
C22 C26 C25 106.5(9)
C26A C26 C25 128.3(11)
C22 C26 U1 76.4(6)
C26A C26 U1 118.3(7)
C25 C26 U1 75.8(5)
C11 C11A H11A 109.5
C11 C11A H11B 109.5
H11A C11A H11B 109.5
C11 C11A H11C 109.5
H11A C11A H11C 109.5
H11B C11A H11C 109.5
C13 C13A H13A 109.5
C13 C13A H13B 109.5
H13A C13A H13B 109.5
C13 C13A H13C 109.5
H13A C13A H13C 109.5
H13B C13A H13C 109.5
C15 C15A H15A 109.5
C15 C15A H15B 109.5
H15A C15A H15B 109.5
C15 C15A H15C 109.5
H15A C15A H15C 109.5
H15B C15A H15C 109.5
C17 C17A H17A 109.5
C17 C17A H17B 109.5
H17A C17A H17B 109.5
C17 C17A H17C 109.5
H17A C17A H17C 109.5
H17B C17A H17C 109.5
C19 C19A H19A 109.5
C19 C19A H19B 109.5
H19A C19A H19B 109.5
C19 C19A H19C 109.5
H19A C19A H19C 109.5
H19B C19A H19C 109.5
C21 C21A H21A 109.5
C21 C21A H21B 109.5
H21A C21A H21B 109.5
C21 C21A H21C 109.5
H21A C21A H21C 109.5
H21B C21A H21C 109.5
C22 C22A H22A 109.5
C22 C22A H22B 109.5
H22A C22A H22B 109.5
C22 C22A H22C 109.5
H22A C22A H22C 109.5
H22B C22A H22C 109.5
C23 C23A H23A 109.5
C23 C23A H23B 109.5
H23A C23A H23B 109.5
C23 C23A H23C 109.5
H23A C23A H23C 109.5
H23B C23A H23C 109.5
C24 C24A H24A 109.5
C24 C24A H24B 109.5
H24A C24A H24B 109.5
C24 C24A H24C 109.5
H24A C24A H24C 109.5
H24B C24A H24C 109.5
C25 C25A H25A 109.5
C25 C25A H25B 109.5
H25A C25A H25B 109.5
C25 C25A H25C 109.5
H25A C25A H25C 109.5
H25B C25A H25C 109.5
C26 C26A H26A 109.5
C26 C26A H26B 109.5
H26A C26A H26B 109.5
C26 C26A H26C 109.5
H26A C26A H26C 109.5
H26B C26A H26C 109.5

loop_
_geom_bond_atom_site_label_1
_geom_bond_atom_site_label_2
_geom_bond_distance
U1 N1 2.156(8)
U1 N2 2.337(8)
U1 C26 2.607(9)
U1 C22 2.648(11)
U1 C25 2.682(10)
U1 C23 2.718(12)
U1 C24 2.763(10)
U1 N3 2.781(8)
U1 C2 2.811(10)
U1 C3 2.910(9)
U1 I1 3.1087(8)
N1 C10 1.404(11)
N1 C2 1.454(12)
N2 C7 1.362(11)
N2 C3 1.379(11)
N3 C8 1.349(11)
N3 C16 1.448(11)
C1 C2 1.510(13)
C1 H1A 0.9800
C1 H1B 0.9800
C1 H1C 0.9800
C2 C3 1.386(13)
C3 C4 1.509(13)
C4 C5 1.353(13)
C4 H4 0.9500
C5 C6 1.375(13)
C5 H5 0.9500
C6 C7 1.426(11)
C6 H6 0.9500
C7 C8 1.499(12)
C8 C9 1.495(13)
C9 H9A 0.9800
C9 H9B 0.9800
C9 H9C 0.9800
C10 C15 1.347(13)
C10 C11 1.436(13)
C11 C12 1.366(13)
C11 C11A 1.495(13)
C12 C13 1.348(13)
C12 H12 0.9500
C13 C14 1.413(14)
C13 C13A 1.477(14)
C14 C15 1.363(12)
C14 H14 0.9500
C15 C15A 1.538(15)
C16 C21 1.345(13)
C16 C17 1.352(13)
C17 C18 1.442(15)
C17 C17A 1.482(14)
C18 C19 1.320(15)
C18 H18 0.9500
C19 C20 1.318(16)
C19 C19A 1.531(13)
C20 C21 1.453(14)
C20 H20 0.9500
C21 C21A 1.483(14)
C22 C26 1.382(14)
C22 C23 1.455(15)
C22 C22A 1.566(14)
C23 C24 1.408(15)
C23 C23A 1.497(15)
C24 C25 1.432(14)
C24 C24A 1.569(14)
C25 C25A 1.515(15)
C25 C26 1.536(14)
C26 C26A 1.507(14)
C11A H11A 0.9800
C11A H11B 0.9800
C11A H11C 0.9800
C13A H13A 0.9800
C13A H13B 0.9800
C13A H13C 0.9800
C15A H15A 0.9800
C15A H15B 0.9800
C15A H15C 0.9800
C17A H17A 0.9800
C17A H17B 0.9800
C17A H17C 0.9800
C19A H19A 0.9800
C19A H19B 0.9800
C19A H19C 0.9800
C21A H21A 0.9800
C21A H21B 0.9800
C21A H21C 0.9800
C22A H22A 0.9800
C22A H22B 0.9800
C22A H22C 0.9800
C23A H23A 0.9800
C23A H23B 0.9800
C23A H23C 0.9800
C24A H24A 0.9800
C24A H24B 0.9800
C24A H24C 0.9800
C25A H25A 0.9800
C25A H25B 0.9800
C25A H25C 0.9800
C26A H26A 0.9800
C26A H26B 0.9800
C26A H26C 0.9800

loop_
_geom_torsion_atom_site_label_1
_geom_torsion_atom_site_label_2
_geom_torsion_atom_site_label_3
_geom_torsion_atom_site_label_4
_geom_torsion
C10 N1 C2 C3 137.8(10)
U1 N1 C2 C3 -40.5(10)
C10 N1 C2 C1 -46.2(13)
U1 N1 C2 C1 135.5(8)
C10 N1 C2 U1 178.4(11)
C7 N2 C3 C2 -172.2(8)
U1 N2 C3 C2 36.6(8)
C7 N2 C3 C4 6.1(13)
U1 N2 C3 C4 -145.2(7)
C7 N2 C3 U1 151.2(9)
N1 C2 C3 N2 0.1(13)
C1 C2 C3 N2 -175.8(9)
U1 C2 C3 N2 -29.7(7)
N1 C2 C3 C4 -177.8(9)
C1 C2 C3 C4 6.2(15)
U1 C2 C3 C4 152.3(10)
N1 C2 C3 U1 29.9(7)
C1 C2 C3 U1 -146.1(9)
N2 C3 C4 C5 -8.7(14)
C2 C3 C4 C5 169.3(10)
U1 C3 C4 C5 -67.3(17)
C3 C4 C5 C6 3.2(15)
C4 C5 C6 C7 5.1(15)
C3 N2 C7 C6 1.5(14)
U1 N2 C7 C6 143.7(8)
C3 N2 C7 C8 178.7(8)
U1 N2 C7 C8 -39.1(11)
C5 C6 C7 N2 -7.7(15)
C5 C6 C7 C8 175.7(10)
C16 N3 C8 C9 6.5(13)
U1 N3 C8 C9 -175.9(8)
C16 N3 C8 C7 -174.4(8)
U1 N3 C8 C7 3.2(10)
N2 C7 C8 N3 17.4(12)
C6 C7 C8 N3 -165.8(10)
N2 C7 C8 C9 -163.4(8)
C6 C7 C8 C9 13.5(15)
C2 N1 C10 C15 -70.8(13)
U1 N1 C10 C15 106.6(12)
C2 N1 C10 C11 106.3(11)
U1 N1 C10 C11 -76.3(15)
C15 C10 C11 C12 0.2(16)
N1 C10 C11 C12 -176.7(10)
C15 C10 C11 C11A -178.5(10)
N1 C10 C11 C11A 4.6(16)
C10 C11 C12 C13 1.3(17)
C11A C11 C12 C13 -179.9(11)
C11 C12 C13 C14 -2.6(18)
C11 C12 C13 C13A 175.7(10)
C12 C13 C14 C15 2.5(17)
C13A C13 C14 C15 -175.7(10)
N1 C10 C15 C14 176.6(9)
C11 C10 C15 C14 -0.3(16)
N1 C10 C15 C15A -7.1(16)
C11 C10 C15 C15A 176.0(10)
C13 C14 C15 C10 -1.0(15)
C13 C14 C15 C15A -177.4(10)
C8 N3 C16 C21 99.5(11)
U1 N3 C16 C21 -77.8(11)
C8 N3 C16 C17 -80.5(12)
U1 N3 C16 C17 102.2(11)
C21 C16 C17 C18 -1.5(17)
N3 C16 C17 C18 178.6(10)
C21 C16 C17 C17A -173.0(12)
N3 C16 C17 C17A 7.0(18)
C16 C17 C18 C19 4(2)
C17A C17 C18 C19 175.8(12)
C17 C18 C19 C20 -4.5(18)
C17 C18 C19 C19A 179.8(11)
C18 C19 C20 C21 2.5(17)
C19A C19 C20 C21 178.5(9)
C17 C16 C21 C20 -0.3(16)
N3 C16 C21 C20 179.7(9)
C17 C16 C21 C21A 176.7(11)
N3 C16 C21 C21A -3.4(15)
C19 C20 C21 C16 -0.2(18)
C19 C20 C21 C21A -177.2(11)
C26 C22 C23 C24 -0.8(13)
C22A C22 C23 C24 171.5(9)
U1 C22 C23 C24 -67.7(8)
C26 C22 C23 C23A -170.5(10)
C22A C22 C23 C23A 1.9(17)
U1 C22 C23 C23A 122.7(10)
C26 C22 C23 U1 66.9(8)
C22A C22 C23 U1 -120.8(10)
C22 C23 C24 C25 0.2(12)
C23A C23 C24 C25 169.8(10)
U1 C23 C24 C25 -64.2(7)
C22 C23 C24 C24A -169.8(10)
C23A C23 C24 C24A -0.2(17)
U1 C23 C24 C24A 125.8(10)
C22 C23 C24 U1 64.4(8)
C23A C23 C24 U1 -126.0(11)
C23 C24 C25 C25A -179.9(10)
C24A C24 C25 C25A -9.2(15)
U1 C24 C25 C25A 114.8(10)
C23 C24 C25 C26 0.4(11)
C24A C24 C25 C26 171.1(9)
U1 C24 C25 C26 -64.9(7)
C23 C24 C25 U1 65.3(7)
C24A C24 C25 U1 -124.1(9)
C23 C22 C26 C26A 175.4(10)
C22A C22 C26 C26A 2.6(17)
U1 C22 C26 C26A -115.3(11)
C23 C22 C26 C25 1.0(12)
C22A C22 C26 C25 -171.7(9)
U1 C22 C26 C25 70.4(7)
C23 C22 C26 U1 -69.4(8)
C22A C22 C26 U1 117.9(10)
C24 C25 C26 C22 -0.9(12)
C25A C25 C26 C22 179.4(10)
U1 C25 C26 C22 -70.9(7)
C24 C25 C26 C26A -175.0(10)
C25A C25 C26 C26A 5.3(17)
U1 C25 C26 C26A 115.1(11)
C24 C25 C26 U1 69.9(7)
C25A C25 C26 U1 -109.8(10)

loop_
_platon_squeeze_void_nr
_platon_squeeze_void_average_x
_platon_squeeze_void_average_y
_platon_squeeze_void_average_z
_platon_squeeze_void_volume
_platon_squeeze_void_count_electrons
_platon_squeeze_void_content
1 0.000 0.000 -0.018 351 109 ' '
2 0.500 0.500 0.726 351 109 ' '
